data_1571977
loop_
_publ_author_name
'Soldatova, Natalia S.'
'Radzhabov, Amirbek D.'
'Ivanov, Daniil M.'
'Burguera, Sergi'
'Frontera, Antonio'
'Abramov, Pavel A.'
'Postnikov, Pavel S.'
'Kukushkin, Vadim Yu'

_publ_section_title
;
 Key-to-lock halogen bond-based tetragonal pyramidal association of
 iodonium cations with the lacune rims of beta-octamolybdate.
;
_journal_issue 31
_journal_name_full 'Chemical science'
_journal_page_first 12459
_journal_page_last 12472
_journal_paper_doi 10.1039/d4sc01695e
_journal_volume 15
_journal_year 2024
_chemical_formula_moiety '4(C12 H10 I), 0.14(I), Mo8 O26, 2(C3 H7 N O)'
_chemical_formula_sum 'C54 H54 I4 Mo8 N2 O28'
_chemical_formula_weight 2454.11
_space_group_crystal_system triclinic
_space_group_IT_number 2
_space_group_name_Hall '-P 1'
_space_group_name_H-M_alt 'P -1'
_atom_sites_solution_hydrogens geom
_audit_creation_date 2024-02-19
_audit_creation_method
;
Olex2 1.5
(compiled 2022.04.07 svn.rca3783a0 for OlexSys, GUI svn.r6498)
;
_audit_update_record
;
2024-02-21 deposited with the CCDC.	2024-06-17 downloaded from the CCDC.
;
_cell_angle_alpha 69.875(2)
_cell_angle_beta 64.408(2)
_cell_angle_gamma 68.367(2)
_cell_formula_units_Z 1
_cell_length_a 12.7533(3)
_cell_length_b 12.7583(3)
_cell_length_c 13.1803(3)
_cell_measurement_reflns_used 8572
_cell_measurement_temperature 150(2)
_cell_measurement_theta_max 28.8010
_cell_measurement_theta_min 2.7600
_cell_volume 1753.70(8)
_computing_cell_refinement 'CrysAlisPro 1.171.41.123a (Rigaku OD, 2022)'
_computing_data_collection 'CrysAlisPro 1.171.41.123a (Rigaku OD, 2022)'
_computing_data_reduction 'CrysAlisPro 1.171.41.123a (Rigaku OD, 2022)'
_computing_molecular_graphics 'Olex2 1.5 (Dolomanov et al., 2009)'
_computing_publication_material 'Olex2 1.5 (Dolomanov et al., 2009)'
_computing_structure_refinement 'SHELXL-2017/1 (Sheldrick, 2017)'
_computing_structure_solution 'SHELXT 2014/5 (Sheldrick, 2014)'
_diffrn_ambient_temperature 150(2)
_diffrn_detector 'CCD plate'
_diffrn_detector_area_resol_mean 10.6
_diffrn_detector_type AtlasS2
_diffrn_measured_fraction_theta_full 0.999
_diffrn_measured_fraction_theta_max 0.832
_diffrn_measurement_device 'four-circle diffractometer'
_diffrn_measurement_device_type 'New Xcalibur, AtlasS2'
_diffrn_measurement_method '\w scans'
_diffrn_radiation_monochromator graphite
_diffrn_radiation_probe x-ray
_diffrn_radiation_type MoK\a
_diffrn_radiation_wavelength 0.71073
_diffrn_reflns_av_R_equivalents 0.0222
_diffrn_reflns_av_unetI/netI 0.0351
_diffrn_reflns_Laue_measured_fraction_full 0.999
_diffrn_reflns_Laue_measured_fraction_max 0.832
_diffrn_reflns_limit_h_max 17
_diffrn_reflns_limit_h_min -17
_diffrn_reflns_limit_k_max 17
_diffrn_reflns_limit_k_min -15
_diffrn_reflns_limit_l_max 15
_diffrn_reflns_limit_l_min -16
_diffrn_reflns_number 16766
_diffrn_reflns_point_group_measured_fraction_full 0.999
_diffrn_reflns_point_group_measured_fraction_max 0.832
_diffrn_reflns_theta_full 25.500
_diffrn_reflns_theta_max 29.049
_diffrn_reflns_theta_min 1.833
_diffrn_source 'sealed X-ray tube'
_exptl_absorpt_coefficient_mu 3.223
_exptl_absorpt_correction_T_max 1.00000
_exptl_absorpt_correction_T_min 0.91751
_exptl_absorpt_correction_type multi-scan
_exptl_absorpt_process_details
;
CrysAlisPro 1.171.41.123a (Rigaku Oxford Diffraction, 2022)
Empirical absorption correction using spherical harmonics,
implemented in SCALE3 ABSPACK scaling algorithm.
;
_exptl_crystal_colour colorless
_exptl_crystal_density_diffrn 2.324
_exptl_crystal_description block
_exptl_crystal_F_000 1164
_exptl_crystal_size_max 0.3
_exptl_crystal_size_mid 0.2
_exptl_crystal_size_min 0.1
_refine_diff_density_max 2.451
_refine_diff_density_min -0.943
_refine_diff_density_rms 0.130
_refine_ls_extinction_method none
_refine_ls_goodness_of_fit_ref 1.040
_refine_ls_hydrogen_treatment constr
_refine_ls_matrix_type full
_refine_ls_number_parameters 439
_refine_ls_number_reflns 7792
_refine_ls_number_restraints 0
_refine_ls_restrained_S_all 1.040
_refine_ls_R_factor_all 0.0417
_refine_ls_R_factor_gt 0.0304
_refine_ls_shift/su_max 0.001
_refine_ls_shift/su_mean 0.000
_refine_ls_structure_factor_coef Fsqd
_refine_ls_weighting_details 'w=1/[\s^2^(Fo^2^)+(0.0319P)^2^+4.4419P] where P=(Fo^2^+2Fc^2^)/3'
_refine_ls_weighting_scheme calc
_refine_ls_wR_factor_gt 0.0740
_refine_ls_wR_factor_ref 0.0780
_reflns_Friedel_coverage 0.000
_reflns_number_gt 6488
_reflns_number_total 7792
_reflns_threshold_expression 'I > 2\s(I)'
_cod_data_source_file d4sc01695e2.cif
_cod_data_source_block 1_a
_cod_depositor_comments 'Adding full bibliography for 1571977--1571981.cif.'
_cod_original_cell_volume 1753.71(8)
_cod_database_code 1571977
_shelx_shelxl_version_number 2017/1
_shelx_space_group_comment
;
The symmetry employed for this shelxl refinement is uniquely defined
by the following loop, which should always be used as a source of
symmetry information in preference to the above space-group names.
They are only intended as comments.
;
_shelx_estimated_absorpt_t_max 0.739
_shelx_estimated_absorpt_t_min 0.445
_olex2_refinement_description
;
1. Others
 Fixed Sof: I1B(0.93) I1C(0.07)
2.a Aromatic/amide H refined with riding coordinates:
 C12A(H12A), C11A(H11A), C10A(H10A), C9A(H9A), C8A(H8A), C6A(H6A), C5A(H5A),
 C4A(H4A), C3A(H3A), C2A(H2A), C12B(H12B), C11B(H11B), C10B(H10B), C9B(H9B),
 C8B(H8B), C6B(H6B), C5B(H5B), C4B(H4B), C3B(H3B), C2B(H2B), C1S(H1S)
2.b Idealised Me refined as rotating group:
 C3S(H3SA,H3SB,H3SC), C2S(H2SA,H2SB,H2SC)
;
_olex2_submission_special_instructions 'No special instructions were received'

loop_
_space_group_symop_operation_xyz
'x, y, z'
'-x, -y, -z'

loop_
_atom_site_label
_atom_site_type_symbol
_atom_site_fract_x
_atom_site_fract_y
_atom_site_fract_z
_atom_site_U_iso_or_equiv
_atom_site_adp_type
_atom_site_occupancy
_atom_site_site_symmetry_order
_atom_site_calc_flag
_atom_site_refinement_flags_posn
_atom_site_refinement_flags_adp
_atom_site_refinement_flags_occupancy
_atom_site_disorder_assembly
_atom_site_disorder_group
I1A I 0.36315(3) 0.58906(3) 0.64724(2) 0.02450(8) Uani 1 1 d . . . . .
C7A C 0.1903(4) 0.5651(4) 0.7015(4) 0.0231(9) Uani 1 1 d . . . . .
C12A C 0.1137(4) 0.5720(5) 0.8123(4) 0.0318(11) Uani 1 1 d . . . . .
H12A H 0.136193 0.590089 0.862970 0.038 Uiso 1 1 calc R U . . .
C11A C 0.0019(5) 0.5514(5) 0.8477(5) 0.0419(14) Uani 1 1 d . . . . .
H11A H -0.053399 0.556128 0.923576 0.050 Uiso 1 1 calc R U . . .
C10A C -0.0292(5) 0.5247(5) 0.7748(5) 0.0446(14) Uani 1 1 d . . . . .
H10A H -0.106092 0.511365 0.800294 0.053 Uiso 1 1 calc R U . . .
C9A C 0.0496(5) 0.5168(5) 0.6642(5) 0.0382(13) Uani 1 1 d . . . . .
H9A H 0.027279 0.496951 0.614590 0.046 Uiso 1 1 calc R U . . .
C8A C 0.1619(5) 0.5379(4) 0.6253(4) 0.0310(11) Uani 1 1 d . . . . .
H8A H 0.216857 0.533759 0.549206 0.037 Uiso 1 1 calc R U . . .
C1A C 0.3415(4) 0.7463(4) 0.5273(4) 0.0243(9) Uani 1 1 d . . . . .
C6A C 0.3735(4) 0.7462(4) 0.4137(4) 0.0281(10) Uani 1 1 d . . . . .
H6A H 0.401512 0.675688 0.389426 0.034 Uiso 1 1 calc R U . . .
C5A C 0.3640(5) 0.8518(4) 0.3351(4) 0.0325(11) Uani 1 1 d . . . . .
H5A H 0.383649 0.854167 0.256262 0.039 Uiso 1 1 calc R U . . .
C4A C 0.3263(5) 0.9520(4) 0.3712(5) 0.0378(12) Uani 1 1 d . . . . .
H4A H 0.321219 1.023960 0.316983 0.045 Uiso 1 1 calc R U . . .
C3A C 0.2954(6) 0.9495(5) 0.4864(5) 0.0455(14) Uani 1 1 d . . . . .
H3A H 0.269036 1.019918 0.510521 0.055 Uiso 1 1 calc R U . . .
C2A C 0.3026(5) 0.8473(5) 0.5653(5) 0.0387(12) Uani 1 1 d . . . . .
H2A H 0.281379 0.845248 0.644353 0.046 Uiso 1 1 calc R U . . .
I1B I 0.75550(3) 0.87245(3) 0.93428(3) 0.03354(9) Uani 0.93 1 d . . P A 2
C7B C 0.6967(5) 0.8734(4) 1.1112(5) 0.0334(11) Uani 1 1 d . . . A 2
C12B C 0.7246(5) 0.7700(4) 1.1867(5) 0.0394(13) Uani 1 1 d . . . A 2
H12B H 0.766530 0.700206 1.160192 0.047 Uiso 1 1 calc R U . A 2
C11B C 0.6905(5) 0.7701(5) 1.3006(5) 0.0405(13) Uani 1 1 d . . . A 2
H11B H 0.706722 0.699619 1.354163 0.049 Uiso 1 1 calc R U . A 2
C10B C 0.6326(5) 0.8726(5) 1.3376(5) 0.0382(12) Uani 1 1 d . . . A 2
H10B H 0.610926 0.872479 1.416275 0.046 Uiso 1 1 calc R U . A 2
C9B C 0.6061(5) 0.9746(5) 1.2616(5) 0.0384(12) Uani 1 1 d . . . A 2
H9B H 0.566903 1.044412 1.288239 0.046 Uiso 1 1 calc R U . A 2
C8B C 0.6358(5) 0.9774(4) 1.1461(5) 0.0350(12) Uani 1 1 d . . . A 2
H8B H 0.615344 1.047263 1.093599 0.042 Uiso 1 1 calc R U . A 2
C1B C 0.8918(4) 0.9537(5) 0.8877(4) 0.0325(11) Uani 1 1 d . . . . .
C6B C 0.8613(5) 1.0728(5) 0.8643(5) 0.0359(12) Uani 1 1 d . . . . .
H6B H 0.782232 1.116988 0.866516 0.043 Uiso 1 1 calc R U . . .
C5B C 0.9507(5) 1.1258(5) 0.8373(5) 0.0409(13) Uani 1 1 d . . . . .
H5B H 0.932638 1.207693 0.821368 0.049 Uiso 1 1 calc R U . . .
C4B C 1.0649(5) 1.0605(5) 0.8335(5) 0.0402(13) Uani 1 1 d . . . . .
H4B H 1.125430 1.097778 0.813971 0.048 Uiso 1 1 calc R U . . .
C3B C 1.0924(5) 0.9417(5) 0.8576(5) 0.0403(13) Uani 1 1 d . . . . .
H3B H 1.171385 0.897532 0.855859 0.048 Uiso 1 1 calc R U . . .
C2B C 1.0050(5) 0.8858(5) 0.8847(5) 0.0385(12) Uani 1 1 d . . . . .
H2B H 1.023088 0.803899 0.900333 0.046 Uiso 1 1 calc R U . . .
I1C I 0.5905(5) 0.8360(4) 1.4838(4) 0.0374(11) Uiso 0.07 1 d . . P B 1
Mo1 Mo 0.48210(3) 0.33788(3) 0.90646(3) 0.01893(9) Uani 1 1 d . . . . .
Mo2 Mo 0.69845(3) 0.45756(3) 0.71322(3) 0.02054(9) Uani 1 1 d . . . . .
Mo3 Mo 0.56050(3) 0.69095(3) 0.81372(3) 0.01970(9) Uani 1 1 d . . . . .
Mo4 Mo 0.35016(3) 0.57332(3) 1.00011(3) 0.01692(8) Uani 1 1 d . . . . .
O2 O 0.6178(3) 0.5127(3) 0.6223(3) 0.0252(7) Uani 1 1 d . . . . .
O3 O 0.4764(3) 0.7419(3) 0.7271(3) 0.0270(7) Uani 1 1 d . . . . .
O4 O 0.2700(3) 0.6309(3) 0.9113(3) 0.0244(7) Uani 1 1 d . . . . .
O1 O 0.3980(3) 0.3980(3) 0.8185(3) 0.0253(7) Uani 1 1 d . . . . .
O7 O 0.8412(3) 0.4053(3) 0.6279(3) 0.0299(7) Uani 1 1 d . . . . .
O8 O 0.7047(3) 0.6001(3) 0.7253(3) 0.0231(7) Uani 1 1 d . . . . .
O9 O 0.6076(3) 0.8052(3) 0.8003(3) 0.0271(7) Uani 1 1 d . . . . .
O10 O 0.4257(3) 0.6956(2) 0.9651(2) 0.0196(6) Uani 1 1 d . . . . .
O11 O 0.2443(3) 0.6009(3) 1.1340(3) 0.0207(6) Uani 1 1 d . . . . .
O12 O 0.3589(3) 0.4097(2) 1.0374(2) 0.0188(6) Uani 1 1 d . . . . .
O5 O 0.4720(3) 0.1983(3) 0.9577(3) 0.0259(7) Uani 1 1 d . . . . .
O13 O 0.5235(2) 0.5106(2) 0.8837(2) 0.0189(6) Uani 1 1 d . . . . .
O6 O 0.6397(3) 0.3214(3) 0.7972(3) 0.0217(6) Uani 1 1 d . . . . .
O1S O 0.9078(4) 0.8502(4) 0.7065(4) 0.0495(10) Uani 1 1 d . . . . .
N1S N 0.9353(4) 0.8032(4) 0.5445(4) 0.0351(10) Uani 1 1 d . . . . .
C1S C 0.8832(5) 0.8035(5) 0.6556(5) 0.0407(13) Uani 1 1 d . . . . .
H1S H 0.821603 0.764156 0.699537 0.049 Uiso 1 1 calc R U . . .
C3S C 0.8939(5) 0.7503(5) 0.4915(5) 0.0434(14) Uani 1 1 d . . . . .
H3SA H 0.961526 0.691636 0.453816 0.065 Uiso 1 1 calc R U . . .
H3SB H 0.861780 0.809821 0.434093 0.065 Uiso 1 1 calc R U . . .
H3SC H 0.830646 0.713917 0.550990 0.065 Uiso 1 1 calc R U . . .
C2S C 1.0353(5) 0.8555(5) 0.4702(5) 0.0489(16) Uani 1 1 d . . . . .
H2SA H 1.101987 0.799708 0.427692 0.073 Uiso 1 1 calc R U . . .
H2SB H 1.062135 0.877436 0.517552 0.073 Uiso 1 1 calc R U . . .
H2SC H 1.008854 0.924336 0.415604 0.073 Uiso 1 1 calc R U . . .

loop_
_atom_site_aniso_label
_atom_site_aniso_U_11
_atom_site_aniso_U_22
_atom_site_aniso_U_33
_atom_site_aniso_U_23
_atom_site_aniso_U_13
_atom_site_aniso_U_12
I1A 0.01924(15) 0.02933(16) 0.02403(15) -0.00012(12) -0.00871(11) -0.00926(12)
C7A 0.017(2) 0.026(2) 0.028(2) -0.0024(19) -0.0094(18) -0.0087(18)
C12A 0.028(3) 0.045(3) 0.028(2) -0.005(2) -0.013(2) -0.016(2)
C11A 0.024(3) 0.069(4) 0.029(3) -0.003(3) -0.006(2) -0.020(3)
C10A 0.034(3) 0.066(4) 0.038(3) 0.008(3) -0.015(2) -0.032(3)
C9A 0.042(3) 0.048(3) 0.041(3) -0.002(3) -0.026(3) -0.022(3)
C8A 0.029(3) 0.038(3) 0.028(2) -0.005(2) -0.012(2) -0.011(2)
C1A 0.025(2) 0.022(2) 0.026(2) -0.0035(18) -0.0093(19) -0.0076(19)
C6A 0.030(3) 0.027(2) 0.029(2) -0.005(2) -0.009(2) -0.012(2)
C5A 0.035(3) 0.037(3) 0.026(2) 0.000(2) -0.012(2) -0.016(2)
C4A 0.032(3) 0.027(3) 0.046(3) 0.005(2) -0.015(2) -0.008(2)
C3A 0.052(4) 0.025(3) 0.057(4) -0.013(3) -0.020(3) -0.002(3)
C2A 0.045(3) 0.036(3) 0.035(3) -0.013(2) -0.015(2) -0.005(3)
I1B 0.02972(19) 0.0381(2) 0.0418(2) -0.01191(16) -0.01119(15) -0.01711(16)
C7B 0.027(3) 0.036(3) 0.045(3) -0.009(2) -0.014(2) -0.015(2)
C12B 0.035(3) 0.024(3) 0.069(4) -0.012(3) -0.023(3) -0.009(2)
C11B 0.043(3) 0.029(3) 0.054(4) 0.003(2) -0.027(3) -0.015(2)
C10B 0.028(3) 0.043(3) 0.044(3) -0.004(3) -0.014(2) -0.014(2)
C9B 0.025(3) 0.036(3) 0.050(3) -0.013(3) -0.011(2) -0.003(2)
C8B 0.028(3) 0.029(3) 0.044(3) -0.005(2) -0.012(2) -0.006(2)
C1B 0.024(3) 0.040(3) 0.038(3) -0.010(2) -0.007(2) -0.016(2)
C6B 0.030(3) 0.039(3) 0.040(3) -0.006(2) -0.014(2) -0.011(2)
C5B 0.045(3) 0.040(3) 0.040(3) -0.007(2) -0.012(3) -0.019(3)
C4B 0.034(3) 0.056(4) 0.037(3) -0.013(3) -0.006(2) -0.025(3)
C3B 0.024(3) 0.051(3) 0.046(3) -0.020(3) -0.008(2) -0.007(2)
C2B 0.032(3) 0.039(3) 0.044(3) -0.012(2) -0.009(2) -0.010(2)
Mo1 0.0199(2) 0.01900(18) 0.02140(18) -0.00328(14) -0.00807(15) -0.00881(15)
Mo2 0.0168(2) 0.0252(2) 0.02062(19) -0.00583(15) -0.00506(15) -0.00759(15)
Mo3 0.0205(2) 0.01860(18) 0.02078(18) 0.00023(14) -0.00750(15) -0.00973(15)
Mo4 0.01410(18) 0.01803(18) 0.01996(18) -0.00274(14) -0.00656(14) -0.00619(14)
O2 0.0228(17) 0.0299(17) 0.0246(16) -0.0050(13) -0.0081(13) -0.0095(14)
O3 0.0287(18) 0.0257(16) 0.0272(17) 0.0002(13) -0.0128(14) -0.0095(14)
O4 0.0230(17) 0.0248(16) 0.0276(17) -0.0036(13) -0.0125(13) -0.0063(13)
O1 0.0268(18) 0.0266(17) 0.0285(17) -0.0040(14) -0.0133(14) -0.0106(14)
O7 0.0193(17) 0.0398(19) 0.0279(17) -0.0106(15) -0.0051(14) -0.0057(15)
O8 0.0194(16) 0.0253(16) 0.0242(16) -0.0032(13) -0.0046(13) -0.0111(13)
O9 0.0279(18) 0.0236(16) 0.0293(17) -0.0009(13) -0.0088(14) -0.0122(14)
O10 0.0196(16) 0.0170(14) 0.0235(15) -0.0030(12) -0.0084(12) -0.0063(12)
O11 0.0155(15) 0.0235(15) 0.0248(16) -0.0068(13) -0.0065(12) -0.0062(12)
O12 0.0194(16) 0.0177(14) 0.0206(15) 0.0000(12) -0.0071(12) -0.0098(12)
O5 0.0317(18) 0.0211(16) 0.0287(17) -0.0034(13) -0.0117(14) -0.0115(14)
O13 0.0161(15) 0.0189(15) 0.0226(15) -0.0026(12) -0.0064(12) -0.0077(12)
O6 0.0187(16) 0.0229(15) 0.0247(16) -0.0083(13) -0.0052(12) -0.0068(13)
O1S 0.043(2) 0.058(3) 0.052(2) -0.020(2) -0.015(2) -0.013(2)
N1S 0.025(2) 0.035(2) 0.041(3) -0.012(2) -0.0043(19) -0.0090(19)
C1S 0.025(3) 0.045(3) 0.045(3) -0.013(3) -0.005(2) -0.008(2)
C3S 0.030(3) 0.050(3) 0.049(3) -0.018(3) -0.003(2) -0.015(3)
C2S 0.041(3) 0.053(4) 0.050(4) -0.018(3) 0.002(3) -0.025(3)

loop_
_atom_type_symbol
_atom_type_description
_atom_type_scat_dispersion_real
_atom_type_scat_dispersion_imag
_atom_type_scat_source
C C 0.0033 0.0016 'International Tables Vol C Tables 4.2.6.8 and 6.1.1.4'
H H 0.0000 0.0000 'International Tables Vol C Tables 4.2.6.8 and 6.1.1.4'
N N 0.0061 0.0033 'International Tables Vol C Tables 4.2.6.8 and 6.1.1.4'
O O 0.0106 0.0060 'International Tables Vol C Tables 4.2.6.8 and 6.1.1.4'
Mo Mo -1.6832 0.6857 'International Tables Vol C Tables 4.2.6.8 and 6.1.1.4'
I I -0.4742 1.8119 'International Tables Vol C Tables 4.2.6.8 and 6.1.1.4'

loop_
_geom_angle_atom_site_label_1
_geom_angle_atom_site_label_2
_geom_angle_atom_site_label_3
_geom_angle
_geom_angle_site_symmetry_1
_geom_angle_site_symmetry_3
_geom_angle_publ_flag
C1A I1A C7A 98.54(17) . . ?
C12A C7A I1A 118.6(3) . . ?
C12A C7A C8A 123.2(4) . . ?
C8A C7A I1A 118.1(3) . . ?
C7A C12A H12A 121.2 . . ?
C7A C12A C11A 117.6(4) . . ?
C11A C12A H12A 121.2 . . ?
C12A C11A H11A 119.6 . . ?
C10A C11A C12A 120.8(5) . . ?
C10A C11A H11A 119.6 . . ?
C11A C10A H10A 119.6 . . ?
C11A C10A C9A 120.8(5) . . ?
C9A C10A H10A 119.6 . . ?
C10A C9A H9A 119.9 . . ?
C10A C9A C8A 120.1(5) . . ?
C8A C9A H9A 119.9 . . ?
C7A C8A C9A 117.5(5) . . ?
C7A C8A H8A 121.2 . . ?
C9A C8A H8A 121.2 . . ?
C6A C1A I1A 119.6(3) . . ?
C6A C1A C2A 122.3(5) . . ?
C2A C1A I1A 117.9(4) . . ?
C1A C6A H6A 120.8 . . ?
C1A C6A C5A 118.4(4) . . ?
C5A C6A H6A 120.8 . . ?
C6A C5A H5A 120.0 . . ?
C4A C5A C6A 120.0(5) . . ?
C4A C5A H5A 120.0 . . ?
C5A C4A H4A 119.8 . . ?
C5A C4A C3A 120.4(5) . . ?
C3A C4A H4A 119.8 . . ?
C4A C3A H3A 119.7 . . ?
C2A C3A C4A 120.7(5) . . ?
C2A C3A H3A 119.7 . . ?
C1A C2A H2A 120.9 . . ?
C3A C2A C1A 118.2(5) . . ?
C3A C2A H2A 120.9 . . ?
C1B I1B C7B 92.85(19) . . ?
C12B C7B I1B 118.2(4) . . ?
C12B C7B C8B 122.6(5) . . ?
C8B C7B I1B 119.2(4) . . ?
C7B C12B H12B 120.6 . . ?
C11B C12B C7B 118.7(5) . . ?
C11B C12B H12B 120.6 . . ?
C12B C11B H11B 119.9 . . ?
C12B C11B C10B 120.1(5) . . ?
C10B C11B H11B 119.9 . . ?
C11B C10B H10B 119.8 . . ?
C9B C10B C11B 120.4(5) . . ?
C9B C10B H10B 119.8 . . ?
C10B C9B H9B 119.5 . . ?
C10B C9B C8B 121.1(5) . . ?
C8B C9B H9B 119.5 . . ?
C7B C8B C9B 117.0(5) . . ?
C7B C8B H8B 121.5 . . ?
C9B C8B H8B 121.5 . . ?
C6B C1B I1B 117.8(4) . . ?
C2B C1B I1B 118.6(4) . . ?
C2B C1B C6B 123.6(5) . . ?
C1B C6B H6B 121.3 . . ?
C1B C6B C5B 117.5(5) . . ?
C5B C6B H6B 121.3 . . ?
C6B C5B H5B 119.8 . . ?
C4B C5B C6B 120.5(5) . . ?
C4B C5B H5B 119.8 . . ?
C5B C4B H4B 119.7 . . ?
C5B C4B C3B 120.6(5) . . ?
C3B C4B H4B 119.7 . . ?
C4B C3B H3B 119.8 . . ?
C4B C3B C2B 120.4(5) . . ?
C2B C3B H3B 119.8 . . ?
C1B C2B C3B 117.5(5) . . ?
C1B C2B H2B 121.3 . . ?
C3B C2B H2B 121.3 . . ?
O1 Mo1 O10 165.00(12) . 2_667 ?
O1 Mo1 O12 95.74(14) . . ?
O1 Mo1 O13 94.76(12) . . ?
O1 Mo1 O6 101.28(14) . . ?
O10 Mo1 O13 72.67(10) 2_667 . ?
O12 Mo1 O10 73.03(11) . 2_667 ?
O12 Mo1 O13 72.75(10) . . ?
O5 Mo1 O1 103.91(15) . . ?
O5 Mo1 O10 88.34(13) . 2_667 ?
O5 Mo1 O12 101.44(13) . . ?
O5 Mo1 O13 161.00(13) . . ?
O5 Mo1 O6 101.97(14) . . ?
O6 Mo1 O10 84.25(12) . 2_667 ?
O6 Mo1 O12 146.66(12) . . ?
O6 Mo1 O13 77.41(11) . . ?
O2 Mo2 O8 98.50(14) . . ?
O2 Mo2 O11 164.89(13) . 2_667 ?
O2 Mo2 O13 94.53(12) . . ?
O2 Mo2 O6 97.52(14) . . ?
O7 Mo2 O2 104.13(15) . . ?
O7 Mo2 O8 102.45(14) . . ?
O7 Mo2 O11 90.95(14) . 2_667 ?
O7 Mo2 O13 161.34(13) . . ?
O7 Mo2 O6 103.79(15) . . ?
O8 Mo2 O11 78.81(12) . 2_667 ?
O8 Mo2 O13 73.98(11) . . ?
O8 Mo2 O6 144.73(12) . . ?
O11 Mo2 O13 70.40(10) 2_667 . ?
O6 Mo2 O11 77.60(12) . 2_667 ?
O6 Mo2 O13 73.59(11) . . ?
O3 Mo3 Mo4 86.09(10) . . ?
O3 Mo3 O8 101.94(15) . . ?
O3 Mo3 O10 98.17(14) . . ?
O3 Mo3 O12 165.00(12) . 2_667 ?
O3 Mo3 O13 94.80(12) . . ?
O8 Mo3 Mo4 119.73(9) . . ?
O8 Mo3 O10 146.42(12) . . ?
O8 Mo3 O12 82.89(12) . 2_667 ?
O8 Mo3 O13 78.25(11) . . ?
O9 Mo3 Mo4 134.94(11) . . ?
O9 Mo3 O3 105.09(15) . . ?
O9 Mo3 O8 100.80(14) . . ?
O9 Mo3 O10 99.55(13) . . ?
O9 Mo3 O12 87.70(13) . 2_667 ?
O9 Mo3 O13 159.77(13) . . ?
O10 Mo3 Mo4 35.41(8) . . ?
O10 Mo3 O12 71.52(11) . 2_667 ?
O10 Mo3 O13 73.48(11) . . ?
O12 Mo3 Mo4 79.25(7) 2_667 . ?
O13 Mo3 Mo4 41.48(7) . . ?
O13 Mo3 O12 72.09(10) . 2_667 ?
O4 Mo4 Mo3 91.07(10) . . ?
O4 Mo4 O10 101.47(13) . . ?
O4 Mo4 O11 104.03(15) . . ?
O4 Mo4 O12 102.58(13) . . ?
O4 Mo4 O13 100.60(13) . . ?
O4 Mo4 O13 176.30(13) . 2_667 ?
O10 Mo4 Mo3 36.35(8) . . ?
O10 Mo4 O13 78.81(11) . . ?
O10 Mo4 O13 77.36(11) . 2_667 ?
O11 Mo4 Mo3 131.76(9) . . ?
O11 Mo4 O10 95.43(12) . . ?
O11 Mo4 O12 96.30(13) . . ?
O11 Mo4 O13 155.36(13) . . ?
O11 Mo4 O13 79.62(12) . 2_667 ?
O12 Mo4 Mo3 125.09(9) . . ?
O12 Mo4 O10 149.73(12) . . ?
O12 Mo4 O13 78.93(11) . . ?
O12 Mo4 O13 77.46(11) . 2_667 ?
O13 Mo4 Mo3 85.94(6) 2_667 . ?
O13 Mo4 Mo3 46.19(7) . . ?
O13 Mo4 O13 75.75(12) . 2_667 ?
Mo3 O8 Mo2 117.18(14) . . ?
Mo3 O10 Mo1 104.21(12) . 2_667 ?
Mo4 O10 Mo1 111.67(13) . 2_667 ?
Mo4 O10 Mo3 108.24(13) . . ?
Mo4 O11 Mo2 119.78(15) . 2_667 ?
Mo1 O12 Mo3 101.98(12) . 2_667 ?
Mo4 O12 Mo1 110.05(13) . . ?
Mo4 O12 Mo3 110.39(12) . 2_667 ?
Mo1 O13 Mo2 86.10(9) . . ?
Mo1 O13 Mo4 95.53(10) . 2_667 ?
Mo3 O13 Mo1 164.71(14) . . ?
Mo3 O13 Mo2 85.66(9) . . ?
Mo3 O13 Mo4 97.35(10) . 2_667 ?
Mo4 O13 Mo1 92.45(10) . . ?
Mo4 O13 Mo2 90.20(9) 2_667 . ?
Mo4 O13 Mo2 165.55(15) . . ?
Mo4 O13 Mo3 92.33(11) . . ?
Mo4 O13 Mo4 104.25(12) . 2_667 ?
Mo1 O6 Mo2 118.86(15) . . ?
C1S N1S C3S 120.7(4) . . ?
C1S N1S C2S 121.8(5) . . ?
C3S N1S C2S 117.4(4) . . ?
O1S C1S N1S 125.5(5) . . ?
O1S C1S H1S 117.3 . . ?
N1S C1S H1S 117.3 . . ?
N1S C3S H3SA 109.5 . . ?
N1S C3S H3SB 109.5 . . ?
N1S C3S H3SC 109.5 . . ?
H3SA C3S H3SB 109.5 . . ?
H3SA C3S H3SC 109.5 . . ?
H3SB C3S H3SC 109.5 . . ?
N1S C2S H2SA 109.5 . . ?
N1S C2S H2SB 109.5 . . ?
N1S C2S H2SC 109.5 . . ?
H2SA C2S H2SB 109.5 . . ?
H2SA C2S H2SC 109.5 . . ?
H2SB C2S H2SC 109.5 . . ?

loop_
_geom_bond_atom_site_label_1
_geom_bond_atom_site_label_2
_geom_bond_distance
_geom_bond_site_symmetry_2
_geom_bond_publ_flag
I1A C7A 2.109(4) . ?
I1A C1A 2.095(5) . ?
C7A C12A 1.374(7) . ?
C7A C8A 1.381(6) . ?
C12A H12A 0.9500 . ?
C12A C11A 1.392(7) . ?
C11A H11A 0.9500 . ?
C11A C10A 1.360(8) . ?
C10A H10A 0.9500 . ?
C10A C9A 1.380(8) . ?
C9A H9A 0.9500 . ?
C9A C8A 1.393(7) . ?
C8A H8A 0.9500 . ?
C1A C6A 1.371(7) . ?
C1A C2A 1.383(7) . ?
C6A H6A 0.9500 . ?
C6A C5A 1.390(7) . ?
C5A H5A 0.9500 . ?
C5A C4A 1.363(7) . ?
C4A H4A 0.9500 . ?
C4A C3A 1.386(8) . ?
C3A H3A 0.9500 . ?
C3A C2A 1.361(8) . ?
C2A H2A 0.9500 . ?
I1B C7B 2.121(5) . ?
I1B C1B 2.108(4) . ?
C7B C12B 1.384(8) . ?
C7B C8B 1.388(7) . ?
C12B H12B 0.9500 . ?
C12B C11B 1.371(8) . ?
C11B H11B 0.9500 . ?
C11B C10B 1.382(8) . ?
C10B H10B 0.9500 . ?
C10B C9B 1.371(8) . ?
C9B H9B 0.9500 . ?
C9B C8B 1.391(8) . ?
C8B H8B 0.9500 . ?
C1B C6B 1.378(7) . ?
C1B C2B 1.374(7) . ?
C6B H6B 0.9500 . ?
C6B C5B 1.391(7) . ?
C5B H5B 0.9500 . ?
C5B C4B 1.374(8) . ?
C4B H4B 0.9500 . ?
C4B C3B 1.377(8) . ?
C3B H3B 0.9500 . ?
C3B C2B 1.395(7) . ?
C2B H2B 0.9500 . ?
Mo1 O1 1.714(3) . ?
Mo1 O10 2.299(3) 2_667 ?
Mo1 O12 1.992(3) . ?
Mo1 O5 1.706(3) . ?
Mo1 O13 2.343(3) . ?
Mo1 O6 1.885(3) . ?
Mo2 O2 1.715(3) . ?
Mo2 O7 1.696(3) . ?
Mo2 O8 1.912(3) . ?
Mo2 O11 2.232(3) 2_667 ?
Mo2 O13 2.467(3) . ?
Mo2 O6 1.930(3) . ?
Mo3 Mo4 3.1972(5) . ?
Mo3 O3 1.706(3) . ?
Mo3 O8 1.895(3) . ?
Mo3 O9 1.701(3) . ?
Mo3 O10 1.995(3) . ?
Mo3 O12 2.364(3) 2_667 ?
Mo3 O13 2.309(3) . ?
Mo4 O4 1.686(3) . ?
Mo4 O10 1.951(3) . ?
Mo4 O11 1.755(3) . ?
Mo4 O12 1.945(3) . ?
Mo4 O13 2.119(3) . ?
Mo4 O13 2.413(3) 2_667 ?
O1S C1S 1.224(7) . ?
N1S C1S 1.321(7) . ?
N1S C3S 1.459(7) . ?
N1S C2S 1.459(6) . ?
C1S H1S 0.9500 . ?
C3S H3SA 0.9800 . ?
C3S H3SB 0.9800 . ?
C3S H3SC 0.9800 . ?
C2S H2SA 0.9800 . ?
C2S H2SB 0.9800 . ?
C2S H2SC 0.9800 . ?
